data_7030492
loop_
_publ_author_name
'Kou, Yingying'
'Tian, Jinlei'
'Li, Dongdong'
'Gu, Wen'
'Liu, Xin'
'Yan, Shiping'
'Liao, Daizheng'
'Cheng, Peng'

_publ_section_title
;
 Synthesis, structure, magnetic properties and DNA cleavage of
 binuclear Cu(II) Schiff-base complexes
;
_journal_coden_ASTM DTARAF
_journal_issue 13
_journal_name_full 'Dalton Transactions'
_journal_page_first 2374
_journal_page_last 2382
_journal_paper_doi 10.1039/b819052f
_journal_year 2009
_chemical_formula_moiety 'C44 H68 Cu2 N4 O8'
_chemical_formula_sum 'C44 H68 Cu2 N4 O8'
_chemical_formula_weight 908.10
_space_group_IT_number 14
_symmetry_cell_setting monoclinic
_symmetry_space_group_name_Hall '-P 2yn'
_symmetry_space_group_name_H-M 'P 1 21/n 1'
_atom_sites_solution_hydrogens geom
_atom_sites_solution_primary direct
_atom_sites_solution_secondary difmap
_audit_creation_method SHELXL-97
_cell_angle_alpha 90.00
_cell_angle_beta 97.33(3)
_cell_angle_gamma 90.00
_cell_formula_units_Z 4
_cell_length_a 19.524(4)
_cell_length_b 9.7034(19)
_cell_length_c 24.564(5)
_cell_measurement_reflns_used 11700
_cell_measurement_temperature 113(2)
_cell_measurement_theta_max 27.569
_cell_measurement_theta_min 2.103
_cell_volume 4615.6(16)
_computing_cell_refinement crystalclear
_computing_data_collection crystalclear
_computing_data_reduction crystalclear
_computing_molecular_graphics 'Bruker SHELXTL'
_computing_publication_material 'Bruker SHELXTL'
_computing_structure_refinement 'SHELXL-97 (Sheldrick, 1997)'
_computing_structure_solution 'SHELXS-97 (Sheldrick, 1990)'
_diffrn_ambient_temperature 113(2)
_diffrn_measured_fraction_theta_full 0.994
_diffrn_measured_fraction_theta_max 0.994
_diffrn_measurement_device_type 'rigaku saturn'
_diffrn_measurement_method '\w scans'
_diffrn_radiation_monochromator confocal
_diffrn_radiation_source 'rotating anode'
_diffrn_radiation_type MoK\a
_diffrn_radiation_wavelength 0.71073
_diffrn_reflns_av_R_equivalents 0.0461
_diffrn_reflns_av_sigmaI/netI 0.0466
_diffrn_reflns_limit_h_max 25
_diffrn_reflns_limit_h_min -23
_diffrn_reflns_limit_k_max 12
_diffrn_reflns_limit_k_min -10
_diffrn_reflns_limit_l_max 31
_diffrn_reflns_limit_l_min -24
_diffrn_reflns_number 32086
_diffrn_reflns_theta_full 27.57
_diffrn_reflns_theta_max 27.57
_diffrn_reflns_theta_min 1.42
_diffrn_standards_decay_% 0
_diffrn_standards_interval_count 0
_diffrn_standards_interval_time 0
_diffrn_standards_number 0
_exptl_absorpt_coefficient_mu 0.975
_exptl_absorpt_correction_T_max 0.9261
_exptl_absorpt_correction_T_min 0.8920
_exptl_absorpt_correction_type multi-scan
_exptl_absorpt_process_details crystalclear
_exptl_crystal_colour green
_exptl_crystal_density_diffrn 1.307
_exptl_crystal_density_method 'not measured'
_exptl_crystal_description block
_exptl_crystal_F_000 1928
_exptl_crystal_size_max 0.12
_exptl_crystal_size_mid 0.10
_exptl_crystal_size_min 0.08
_refine_diff_density_max 0.934
_refine_diff_density_min -0.728
_refine_diff_density_rms 0.124
_refine_ls_extinction_method none
_refine_ls_goodness_of_fit_ref 1.039
_refine_ls_hydrogen_treatment constr
_refine_ls_matrix_type full
_refine_ls_number_parameters 634
_refine_ls_number_reflns 10621
_refine_ls_number_restraints 357
_refine_ls_restrained_S_all 1.048
_refine_ls_R_factor_all 0.0606
_refine_ls_R_factor_gt 0.0472
_refine_ls_shift/su_max 0.001
_refine_ls_shift/su_mean 0.000
_refine_ls_structure_factor_coef Fsqd
_refine_ls_weighting_details 'calc w=1/[\s^2^(Fo^2^)+(0.0730P)^2^+1.6808P] where P=(Fo^2^+2Fc^2^)/3'
_refine_ls_weighting_scheme calc
_refine_ls_wR_factor_gt 0.1239
_refine_ls_wR_factor_ref 0.1331
_reflns_number_gt 8550
_reflns_number_total 10621
_reflns_threshold_expression >2sigma(I)
_cod_duplicate_entry 7000817
_cod_data_source_file b819052f.txt
_cod_data_source_block r80712d
_cod_depositor_comments
;
The following automatic conversions were performed:

'_symmetry_cell_setting' value 'Monoclinic' changed to 'monoclinic'
according to
/usr/data/users/saulius/automatic-downloads/retrospective/RSC/lib/dictionaries/cif_core.dic
dictionary named 'cif_core.dic' version 2.4.2 from
2011-04-26.

'_exptl_absorpt_correction_type' value 'MULTI-SCAN'
changed to 'multi-scan' according to
/usr/data/users/saulius/automatic-downloads/retrospective/RSC/lib/dictionaries/cif_core.dic
dictionary named 'cif_core.dic' version 2.4.2 from
2011-04-26.

'_refine_ls_hydrogen_treatment' value 'CONSTR' changed
to 'constr' according to
/usr/data/users/saulius/automatic-downloads/retrospective/RSC/lib/dictionaries/cif_core.dic
dictionary named 'cif_core.dic' version 2.4.2 from 2011-04-26.

Automatic conversion script
Id: cif_fix_values 2281 2013-09-26 08:29:07Z andrius 
;
_cod_original_cell_volume 4615.5(16)
_cod_original_sg_symbol_H-M P2(1)/n
_cod_database_code 7030492

loop_
_symmetry_equiv_pos_as_xyz
'x, y, z'
'-x+1/2, y+1/2, -z+1/2'
'-x, -y, -z'
'x-1/2, -y-1/2, z-1/2'

loop_
_atom_site_label
_atom_site_type_symbol
_atom_site_fract_x
_atom_site_fract_y
_atom_site_fract_z
_atom_site_U_iso_or_equiv
_atom_site_adp_type
_atom_site_occupancy
_atom_site_symmetry_multiplicity
_atom_site_calc_flag
_atom_site_refinement_flags
_atom_site_disorder_assembly
_atom_site_disorder_group
Cu1 Cu 0.717310(14) 0.78025(3) 0.185719(11) 0.01791(9) Uani 1 1 d . . .
Cu2 Cu 0.874507(14) 0.71609(3) 0.194160(12) 0.01997(9) Uani 1 1 d . . .
O1 O 0.62915(8) 0.76833(18) 0.14346(7) 0.0213(4) Uani 1 1 d . . .
O2 O 0.80358(8) 0.80009(17) 0.23391(7) 0.0205(3) Uani 1 1 d . . .
O3 O 0.95387(8) 0.6474(2) 0.16508(7) 0.0252(4) Uani 1 1 d . . .
O4 O 0.86415(9) 0.8577(2) 0.13716(8) 0.0301(4) Uani 1 1 d . . .
O5 O 0.74877(9) 0.88933(19) 0.12658(7) 0.0254(4) Uani 1 1 d . . .
O6 O 0.75648(12) 1.0931(2) 0.05310(11) 0.0528(6) Uani 1 1 d . . .
N1 N 0.68146(10) 0.7081(2) 0.24959(8) 0.0195(4) Uani 1 1 d . . .
N2 N 0.88319(9) 0.5824(2) 0.25198(8) 0.0206(4) Uani 1 1 d . . .
C1 C 0.58132(11) 0.6771(2) 0.15057(9) 0.0181(4) Uani 1 1 d . . .
C2 C 0.52528(12) 0.6568(3) 0.10770(9) 0.0195(5) Uani 1 1 d . . .
C3 C 0.47820(11) 0.5523(3) 0.11419(10) 0.0206(5) Uani 1 1 d . . .
H3A H 0.4434 0.5360 0.0853 0.025 Uiso 1 1 calc R . .
C4 C 0.47951(12) 0.4697(3) 0.16132(10) 0.0216(5) Uani 1 1 d . . .
C5 C 0.53067(12) 0.4981(3) 0.20392(10) 0.0221(5) Uani 1 1 d . . .
H5A H 0.5318 0.4484 0.2364 0.027 Uiso 1 1 calc R . .
C6 C 0.58115(11) 0.5998(3) 0.19986(9) 0.0193(5) Uani 1 1 d . . .
C7 C 0.51748(13) 0.7502(3) 0.05698(10) 0.0224(5) Uani 1 1 d . . .
C8 C 0.58010(14) 0.7370(3) 0.02538(11) 0.0290(6) Uani 1 1 d . . .
H8A H 0.5845 0.6432 0.0139 0.044 Uiso 1 1 calc R . .
H8B H 0.6211 0.7639 0.0487 0.044 Uiso 1 1 calc R . .
H8C H 0.5739 0.7958 -0.0063 0.044 Uiso 1 1 calc R . .
C9 C 0.51020(14) 0.9002(3) 0.07551(11) 0.0296(6) Uani 1 1 d . . .
H9A H 0.4709 0.9080 0.0951 0.044 Uiso 1 1 calc R . .
H9B H 0.5041 0.9593 0.0439 0.044 Uiso 1 1 calc R . .
H9C H 0.5511 0.9269 0.0991 0.044 Uiso 1 1 calc R . .
C10 C 0.45311(14) 0.7152(3) 0.01692(11) 0.0304(6) Uani 1 1 d . . .
H10A H 0.4562 0.6218 0.0046 0.046 Uiso 1 1 calc R . .
H10B H 0.4501 0.7764 -0.0140 0.046 Uiso 1 1 calc R . .
H10C H 0.4127 0.7255 0.0351 0.046 Uiso 1 1 calc R . .
C11 C 0.42943(13) 0.3480(3) 0.16315(10) 0.0251(5) Uani 1 1 d . . .
C12 C 0.41562(14) 0.3181(3) 0.22210(11) 0.0301(6) Uani 1 1 d . . .
H12A H 0.3948 0.3973 0.2366 0.045 Uiso 1 1 calc R . .
H12B H 0.4584 0.2975 0.2444 0.045 Uiso 1 1 calc R . .
H12C H 0.3850 0.2406 0.2221 0.045 Uiso 1 1 calc R . .
C13 C 0.46349(16) 0.2210(3) 0.14024(12) 0.0346(6) Uani 1 1 d . . .
H13A H 0.4720 0.2392 0.1033 0.052 Uiso 1 1 calc R . .
H13B H 0.4333 0.1430 0.1406 0.052 Uiso 1 1 calc R . .
H13C H 0.5064 0.2017 0.1626 0.052 Uiso 1 1 calc R . .
C14 C 0.36037(14) 0.3728(3) 0.12773(12) 0.0364(7) Uani 1 1 d . . .
H14A H 0.3383 0.4521 0.1411 0.055 Uiso 1 1 calc R . .
H14B H 0.3313 0.2935 0.1294 0.055 Uiso 1 1 calc R . .
H14C H 0.3681 0.3884 0.0904 0.055 Uiso 1 1 calc R . .
C15 C 0.62958(12) 0.6261(3) 0.24808(10) 0.0207(5) Uani 1 1 d . . .
H15A H 0.6228 0.5807 0.2803 0.025 Uiso 1 1 calc R . .
C16 C 0.72669(12) 0.7405(3) 0.30003(10) 0.0213(5) Uani 1 1 d . . .
H16A H 0.7203 0.6742 0.3285 0.026 Uiso 1 1 calc R . .
H16B H 0.7167 0.8319 0.3130 0.026 Uiso 1 1 calc R . .
C17 C 0.80076(12) 0.7339(3) 0.28563(10) 0.0205(5) Uani 1 1 d . . .
H17A H 0.8316 0.7821 0.3140 0.025 Uiso 1 1 calc R . .
C18 C 0.82385(11) 0.5849(3) 0.28274(10) 0.0208(5) Uani 1 1 d . . .
H18A H 0.8367 0.5486 0.3194 0.025 Uiso 1 1 calc R . .
H18B H 0.7867 0.5290 0.2644 0.025 Uiso 1 1 calc R . .
C19 C 0.93437(11) 0.4994(2) 0.26557(10) 0.0200(5) Uani 1 1 d . . .
H19A H 0.9312 0.4385 0.2943 0.024 Uiso 1 1 calc R . .
C20 C 0.99601(11) 0.4955(2) 0.23891(10) 0.0207(5) Uani 1 1 d . . .
C21 C 1.05155(12) 0.4205(3) 0.26642(10) 0.0225(5) Uani 1 1 d . . .
H21A H 1.0450 0.3708 0.2977 0.027 Uiso 1 1 calc R . .
C22 C 1.11538(12) 0.4185(3) 0.24833(11) 0.0239(5) Uani 1 1 d . A .
C23 C 1.12099(12) 0.4884(3) 0.19909(11) 0.0249(5) Uani 1 1 d . . .
H23A H 1.1634 0.4859 0.1857 0.030 Uiso 1 1 calc R . .
C24 C 1.06797(12) 0.5609(3) 0.16900(10) 0.0222(5) Uani 1 1 d . . .
C25 C 1.00321(12) 0.5708(3) 0.19038(10) 0.0210(5) Uani 1 1 d . . .
C26 C 1.07808(13) 0.6340(3) 0.11497(11) 0.0267(5) Uani 1 1 d . . .
C27 C 1.15079(14) 0.6101(4) 0.09892(12) 0.0381(7) Uani 1 1 d . . .
H27A H 1.1549 0.6568 0.0650 0.057 Uiso 1 1 calc R . .
H27B H 1.1581 0.5132 0.0945 0.057 Uiso 1 1 calc R . .
H27C H 1.1847 0.6455 0.1272 0.057 Uiso 1 1 calc R . .
C28 C 1.06850(15) 0.7898(3) 0.11983(12) 0.0327(6) Uani 1 1 d . . .
H28A H 1.0233 0.8087 0.1295 0.049 Uiso 1 1 calc R . .
H28B H 1.0733 0.8328 0.0853 0.049 Uiso 1 1 calc R . .
H28C H 1.1028 0.8257 0.1477 0.049 Uiso 1 1 calc R . .
C29 C 1.02660(15) 0.5760(3) 0.06830(11) 0.0369(7) Uani 1 1 d . . .
H29A H 0.9804 0.5894 0.0768 0.055 Uiso 1 1 calc R . .
H29B H 1.0350 0.4794 0.0642 0.055 Uiso 1 1 calc R . .
H29C H 1.0321 0.6230 0.0347 0.055 Uiso 1 1 calc R . .
C30 C 1.17730(13) 0.3474(3) 0.28146(12) 0.0300(6) Uani 1 1 d . . .
C31 C 1.1973(3) 0.4281(7) 0.3336(3) 0.0506(19) Uani 0.554(6) 1 d P A 1
H31A H 1.2197 0.5121 0.3251 0.076 Uiso 0.554(6) 1 calc PR A 1
H31B H 1.2283 0.3741 0.3585 0.076 Uiso 0.554(6) 1 calc PR A 1
H31C H 1.1566 0.4493 0.3502 0.076 Uiso 0.554(6) 1 calc PR A 1
C32 C 1.2395(3) 0.3386(7) 0.2490(2) 0.0396(15) Uani 0.554(6) 1 d P A 1
H32A H 1.2302 0.3919 0.2159 0.059 Uiso 0.554(6) 1 calc PR A 1
H32B H 1.2472 0.2442 0.2398 0.059 Uiso 0.554(6) 1 calc PR A 1
H32C H 1.2798 0.3743 0.2709 0.059 Uiso 0.554(6) 1 calc PR A 1
C33 C 1.1560(3) 0.2003(6) 0.2929(3) 0.050(2) Uani 0.554(6) 1 d P A 1
H33A H 1.1540 0.1468 0.2598 0.075 Uiso 0.554(6) 1 calc PR A 1
H33B H 1.1114 0.2009 0.3054 0.075 Uiso 0.554(6) 1 calc PR A 1
H33C H 1.1892 0.1603 0.3206 0.075 Uiso 0.554(6) 1 calc PR A 1
C31' C 1.2342(4) 0.4569(9) 0.2996(4) 0.052(2) Uani 0.446(6) 1 d P A 2
H31D H 1.2479 0.5009 0.2677 0.078 Uiso 0.446(6) 1 calc PR A 2
H31E H 1.2734 0.4124 0.3198 0.078 Uiso 0.446(6) 1 calc PR A 2
H31F H 1.2162 0.5247 0.3224 0.078 Uiso 0.446(6) 1 calc PR A 2
C32' C 1.2080(4) 0.2399(10) 0.2484(5) 0.066(3) Uani 0.446(6) 1 d P A 2
H32D H 1.2181 0.2794 0.2145 0.100 Uiso 0.446(6) 1 calc PR A 2
H32E H 1.1759 0.1654 0.2409 0.100 Uiso 0.446(6) 1 calc PR A 2
H32F H 1.2499 0.2058 0.2687 0.100 Uiso 0.446(6) 1 calc PR A 2
C33' C 1.1599(4) 0.2834(11) 0.3378(4) 0.065(3) Uani 0.446(6) 1 d P A 2
H33D H 1.1256 0.2126 0.3303 0.097 Uiso 0.446(6) 1 calc PR A 2
H33E H 1.1425 0.3544 0.3595 0.097 Uiso 0.446(6) 1 calc PR A 2
H33F H 1.2010 0.2446 0.3575 0.097 Uiso 0.446(6) 1 calc PR A 2
C34 C 0.80827(13) 0.9096(3) 0.11475(10) 0.0267(5) Uani 1 1 d . . .
C35 C 0.81536(15) 1.0069(4) 0.06679(13) 0.0437(8) Uani 1 1 d . . .
H35A H 0.8565 1.0645 0.0758 0.052 Uiso 1 1 calc R . .
C36 C 0.8220(2) 0.9271(5) 0.01630(14) 0.0595(10) Uani 1 1 d . . .
H36A H 0.8456 0.8404 0.0250 0.071 Uiso 1 1 calc R . .
H36B H 0.8473 0.9791 -0.0084 0.071 Uiso 1 1 calc R . .
C37 C 0.7488(2) 0.9033(5) -0.00878(17) 0.0650(11) Uani 1 1 d . . .
H37A H 0.7308 0.8179 0.0043 0.078 Uiso 1 1 calc R . .
H37B H 0.7451 0.9005 -0.0485 0.078 Uiso 1 1 calc R . .
C38 C 0.7111(2) 1.0266(4) 0.01049(19) 0.0682(12) Uani 1 1 d . . .
H38A H 0.6987 1.0899 -0.0198 0.082 Uiso 1 1 calc R . .
H38B H 0.6691 0.9973 0.0244 0.082 Uiso 1 1 calc R . .
O7 O 0.77341(11) 0.5811(2) 0.14847(7) 0.0342(4) Uani 0.618(5) 1 d PDU B 3
N3 N 0.7674(2) 0.4799(5) 0.0648(2) 0.0276(10) Uani 0.618(5) 1 d PDU B 3
C39 C 0.7380(2) 0.5407(4) 0.10425(17) 0.0265(10) Uani 0.618(5) 1 d PDU B 3
H39A H 0.6905 0.5542 0.0995 0.032 Uiso 0.618(5) 1 calc PR B 3
C40 C 0.7284(4) 0.4331(8) 0.0146(3) 0.0431(18) Uani 0.618(5) 1 d PDU B 3
H40A H 0.6807 0.4575 0.0145 0.065 Uiso 0.618(5) 1 calc PR B 3
H40B H 0.7324 0.3348 0.0119 0.065 Uiso 0.618(5) 1 calc PR B 3
H40C H 0.7459 0.4758 -0.0161 0.065 Uiso 0.618(5) 1 calc PR B 3
C41 C 0.8415(2) 0.4563(8) 0.0703(3) 0.0625(19) Uani 0.618(5) 1 d PDU B 3
H41A H 0.8626 0.4930 0.1047 0.094 Uiso 0.618(5) 1 calc PR B 3
H41B H 0.8604 0.5013 0.0407 0.094 Uiso 0.618(5) 1 calc PR B 3
H41C H 0.8504 0.3591 0.0690 0.094 Uiso 0.618(5) 1 calc PR B 3
O7' O 0.77341(11) 0.5811(2) 0.14847(7) 0.0342(4) Uani 0.382(5) 1 d PDU B 4
N3' N 0.7395(4) 0.4913(9) 0.0658(3) 0.0276(16) Uani 0.382(5) 1 d PDU B 4
C39' C 0.7858(4) 0.5598(7) 0.0997(2) 0.0280(15) Uani 0.382(5) 1 d PDU B 4
H39B H 0.8265 0.5914 0.0880 0.034 Uiso 0.382(5) 1 calc PR B 4
C40' C 0.7468(8) 0.4697(16) 0.0080(5) 0.051(3) Uani 0.382(5) 1 d PDU B 4
H40D H 0.7880 0.5147 -0.0005 0.076 Uiso 0.382(5) 1 calc PR B 4
H40E H 0.7074 0.5075 -0.0145 0.076 Uiso 0.382(5) 1 calc PR B 4
H40F H 0.7498 0.3727 0.0009 0.076 Uiso 0.382(5) 1 calc PR B 4
C41' C 0.6804(3) 0.4283(8) 0.0861(3) 0.0290(16) Uani 0.382(5) 1 d PDU B 4
H41D H 0.6830 0.4437 0.1249 0.044 Uiso 0.382(5) 1 calc PR B 4
H41E H 0.6804 0.3310 0.0790 0.044 Uiso 0.382(5) 1 calc PR B 4
H41F H 0.6387 0.4685 0.0679 0.044 Uiso 0.382(5) 1 calc PR B 4
O8 O 0.8866(4) 0.3342(9) 0.0618(4) 0.077(2) Uani 0.382(4) 1 d PDU C 5
N4 N 0.9751(4) 0.2060(8) 0.1052(3) 0.0494(17) Uani 0.382(4) 1 d PDU C 5
C42 C 0.9234(4) 0.2962(9) 0.1045(4) 0.055(2) Uani 0.382(4) 1 d PDU C 5
H42A H 0.9143 0.3330 0.1378 0.066 Uiso 0.382(4) 1 calc PR C 5
C43 C 1.0192(8) 0.165(2) 0.1551(6) 0.062(4) Uani 0.382(4) 1 d PDU C 5
H43A H 0.9962 0.1844 0.1865 0.092 Uiso 0.382(4) 1 calc PR C 5
H43B H 1.0619 0.2146 0.1578 0.092 Uiso 0.382(4) 1 calc PR C 5
H43C H 1.0284 0.0676 0.1537 0.092 Uiso 0.382(4) 1 calc PR C 5
C44 C 0.9930(7) 0.1340(14) 0.0568(5) 0.052(3) Uani 0.382(4) 1 d PDU C 5
H44 H 0.9616 0.1693 0.0268 0.079 Uiso 0.382(4) 1 d PR C 5
H44B H 0.9993 0.0369 0.0519 0.079 Uiso 0.382(4) 1 d PR C 5
H44C H 1.0367 0.1801 0.0579 0.079 Uiso 0.382(4) 1 d PR C 5
O8' O 0.9465(3) 0.1735(7) 0.0374(2) 0.0842(17) Uani 0.618(4) 1 d PDU C 6
N4' N 1.0397(2) 0.1694(5) 0.10317(19) 0.0432(11) Uani 0.618(4) 1 d PDU C 6
C42' C 1.0089(4) 0.1699(10) 0.0499(4) 0.058(2) Uani 0.618(4) 1 d PDU C 6
H42B H 1.0369 0.1674 0.0219 0.069 Uiso 0.618(4) 1 calc PR C 6
C43' C 1.1140(3) 0.1724(7) 0.1143(3) 0.0604(17) Uani 0.618(4) 1 d PDU C 6
H43D H 1.1334 0.1672 0.0804 0.091 Uiso 0.618(4) 1 calc PR C 6
H43E H 1.1297 0.0954 0.1371 0.091 Uiso 0.618(4) 1 calc PR C 6
H43F H 1.1284 0.2566 0.1329 0.091 Uiso 0.618(4) 1 calc PR C 6
C44' C 0.9975(5) 0.1769(15) 0.1473(4) 0.069(3) Uani 0.618(4) 1 d PDU C 6
H44D H 0.9496 0.1741 0.1324 0.103 Uiso 0.618(4) 1 calc PR C 6
H44E H 1.0070 0.2613 0.1672 0.103 Uiso 0.618(4) 1 calc PR C 6
H44F H 1.0079 0.1002 0.1717 0.103 Uiso 0.618(4) 1 calc PR C 6

loop_
_atom_site_aniso_label
_atom_site_aniso_U_11
_atom_site_aniso_U_22
_atom_site_aniso_U_33
_atom_site_aniso_U_23
_atom_site_aniso_U_13
_atom_site_aniso_U_12
Cu1 0.01800(15) 0.01911(16) 0.01626(15) 0.00105(10) 0.00076(11) 0.00027(10)
Cu2 0.01699(15) 0.02326(17) 0.01941(16) 0.00426(11) 0.00132(11) -0.00079(11)
O1 0.0206(8) 0.0238(9) 0.0187(8) 0.0046(7) -0.0003(7) -0.0025(7)
O2 0.0202(8) 0.0211(9) 0.0197(8) 0.0028(7) 0.0002(7) -0.0010(6)
O3 0.0209(8) 0.0325(10) 0.0217(9) 0.0056(7) 0.0009(7) 0.0033(7)
O4 0.0224(8) 0.0344(11) 0.0330(10) 0.0141(8) 0.0018(8) -0.0002(8)
O5 0.0241(8) 0.0274(10) 0.0248(9) 0.0080(7) 0.0031(7) 0.0021(7)
O6 0.0502(13) 0.0402(13) 0.0634(16) 0.0236(12) -0.0102(12) 0.0004(11)
N1 0.0194(9) 0.0216(11) 0.0171(9) -0.0013(8) 0.0007(8) 0.0038(8)
N2 0.0171(9) 0.0224(10) 0.0224(10) 0.0030(8) 0.0024(8) -0.0024(8)
C1 0.0178(10) 0.0187(11) 0.0177(11) -0.0010(9) 0.0024(9) 0.0033(9)
C2 0.0222(11) 0.0208(12) 0.0153(10) 0.0003(9) 0.0010(9) 0.0035(9)
C3 0.0186(10) 0.0207(12) 0.0212(11) 0.0010(9) -0.0024(9) 0.0017(9)
C4 0.0199(11) 0.0211(12) 0.0235(12) 0.0019(10) 0.0014(9) 0.0001(9)
C5 0.0216(11) 0.0236(12) 0.0201(11) 0.0034(9) -0.0006(9) 0.0000(9)
C6 0.0176(10) 0.0224(12) 0.0175(11) 0.0030(9) 0.0003(9) 0.0034(9)
C7 0.0238(11) 0.0243(12) 0.0178(11) 0.0034(9) -0.0019(9) -0.0009(9)
C8 0.0317(13) 0.0361(15) 0.0192(12) 0.0037(11) 0.0027(10) -0.0017(11)
C9 0.0407(15) 0.0237(13) 0.0232(12) 0.0051(10) -0.0008(11) 0.0058(11)
C10 0.0297(13) 0.0324(15) 0.0264(13) 0.0089(11) -0.0071(11) -0.0045(11)
C11 0.0271(12) 0.0233(13) 0.0238(12) 0.0047(10) -0.0011(10) -0.0023(10)
C12 0.0337(14) 0.0293(14) 0.0277(13) 0.0055(11) 0.0050(11) -0.0058(11)
C13 0.0446(16) 0.0261(15) 0.0322(15) -0.0002(11) 0.0020(13) -0.0032(12)
C14 0.0288(13) 0.0374(17) 0.0404(16) 0.0111(13) -0.0057(12) -0.0094(12)
C15 0.0214(11) 0.0231(12) 0.0178(11) 0.0036(9) 0.0033(9) 0.0029(9)
C16 0.0220(11) 0.0250(12) 0.0166(11) -0.0019(9) 0.0006(9) 0.0012(9)
C17 0.0217(11) 0.0218(12) 0.0170(11) -0.0006(9) -0.0006(9) -0.0019(9)
C18 0.0178(10) 0.0237(12) 0.0211(11) 0.0040(9) 0.0032(9) -0.0003(9)
C19 0.0191(10) 0.0201(12) 0.0203(11) 0.0028(9) 0.0007(9) -0.0010(9)
C20 0.0184(10) 0.0214(12) 0.0219(11) -0.0026(9) 0.0010(9) -0.0008(9)
C21 0.0233(11) 0.0197(12) 0.0242(12) 0.0022(9) 0.0020(10) 0.0015(9)
C22 0.0188(11) 0.0217(12) 0.0313(13) -0.0008(10) 0.0031(10) 0.0013(9)
C23 0.0205(11) 0.0231(13) 0.0322(13) -0.0051(10) 0.0073(10) -0.0014(9)
C24 0.0226(11) 0.0230(12) 0.0213(11) -0.0056(9) 0.0037(9) -0.0042(9)
C25 0.0215(11) 0.0214(12) 0.0196(11) -0.0042(9) 0.0001(9) -0.0024(9)
C26 0.0280(12) 0.0286(14) 0.0242(12) -0.0004(10) 0.0059(10) -0.0032(10)
C27 0.0350(15) 0.0493(19) 0.0332(15) 0.0036(13) 0.0164(12) -0.0015(13)
C28 0.0404(15) 0.0308(15) 0.0286(14) 0.0043(11) 0.0104(12) -0.0049(12)
C29 0.0421(16) 0.0471(19) 0.0217(13) -0.0031(12) 0.0049(12) -0.0100(14)
C30 0.0225(12) 0.0282(14) 0.0396(15) 0.0083(12) 0.0047(11) 0.0057(10)
C31 0.042(3) 0.061(4) 0.043(4) -0.007(3) -0.013(3) 0.019(3)
C32 0.024(2) 0.047(4) 0.047(3) 0.012(3) 0.006(2) 0.013(2)
C33 0.025(3) 0.038(3) 0.087(6) 0.030(3) 0.008(3) 0.009(2)
C31' 0.028(3) 0.058(5) 0.065(5) 0.018(4) -0.013(4) -0.003(3)
C32' 0.037(4) 0.054(6) 0.105(8) -0.010(5) -0.003(5) 0.024(4)
C33' 0.022(3) 0.098(8) 0.072(7) 0.050(6) -0.001(4) 0.016(4)
C34 0.0287(12) 0.0270(13) 0.0244(12) 0.0070(10) 0.0029(10) -0.0036(10)
C35 0.0322(14) 0.056(2) 0.0422(17) 0.0264(15) 0.0010(13) -0.0051(14)
C36 0.061(2) 0.081(3) 0.0378(18) 0.0142(18) 0.0105(17) 0.010(2)
C37 0.070(3) 0.072(3) 0.054(2) -0.004(2) 0.013(2) -0.025(2)
C38 0.056(2) 0.056(3) 0.083(3) 0.015(2) -0.026(2) -0.0052(19)
O7 0.0536(12) 0.0256(10) 0.0225(9) -0.0024(8) 0.0013(9) 0.0001(9)
N3 0.018(2) 0.035(2) 0.0292(19) -0.0097(16) -0.0004(19) 0.0057(19)
C39 0.023(2) 0.0231(19) 0.032(2) -0.0030(17) -0.0012(17) 0.0036(16)
C40 0.042(3) 0.051(4) 0.034(3) -0.018(3) -0.003(3) 0.007(3)
C41 0.031(3) 0.101(5) 0.055(3) -0.035(3) 0.003(2) 0.004(3)
O7' 0.0536(12) 0.0256(10) 0.0225(9) -0.0024(8) 0.0013(9) 0.0001(9)
N3' 0.026(3) 0.033(3) 0.023(3) -0.006(2) 0.002(3) 0.006(3)
C39' 0.028(3) 0.026(3) 0.030(3) 0.001(2) 0.006(3) 0.002(2)
C40' 0.064(6) 0.061(6) 0.030(4) -0.009(4) 0.018(4) -0.006(5)
C41' 0.027(3) 0.030(4) 0.029(3) -0.005(3) -0.001(3) 0.001(3)
O8 0.061(4) 0.068(5) 0.099(6) -0.011(4) 0.003(4) 0.001(4)
N4 0.050(3) 0.046(3) 0.050(3) -0.002(3) -0.002(3) -0.007(3)
C42 0.044(4) 0.053(5) 0.069(5) -0.021(4) 0.007(4) -0.002(4)
C43 0.067(7) 0.059(6) 0.057(6) 0.001(5) 0.002(5) 0.016(6)
C44 0.050(5) 0.060(6) 0.047(5) 0.002(4) 0.003(4) 0.007(5)
O8' 0.075(3) 0.100(4) 0.078(3) 0.021(3) 0.015(3) -0.016(3)
N4' 0.043(2) 0.039(2) 0.047(2) -0.0037(19) 0.0044(19) -0.0053(18)
C42' 0.051(4) 0.064(4) 0.058(4) 0.003(3) 0.011(3) -0.010(3)
C43' 0.058(3) 0.050(3) 0.070(4) -0.014(3) -0.006(3) 0.001(3)
C44' 0.069(5) 0.081(5) 0.058(5) -0.012(4) 0.016(4) -0.011(5)

loop_
_atom_type_symbol
_atom_type_description
_atom_type_scat_dispersion_real
_atom_type_scat_dispersion_imag
_atom_type_scat_source
C C 0.0033 0.0016 'International Tables Vol C Tables 4.2.6.8 and 6.1.1.4'
H H 0.0000 0.0000 'International Tables Vol C Tables 4.2.6.8 and 6.1.1.4'
N N 0.0061 0.0033 'International Tables Vol C Tables 4.2.6.8 and 6.1.1.4'
O O 0.0106 0.0060 'International Tables Vol C Tables 4.2.6.8 and 6.1.1.4'
Cu Cu 0.3201 1.2651 'International Tables Vol C Tables 4.2.6.8 and 6.1.1.4'

loop_
_geom_angle_atom_site_label_1
_geom_angle_atom_site_label_2
_geom_angle_atom_site_label_3
_geom_angle
O1 Cu1 N1 91.42(8)
O1 Cu1 O2 175.00(7)
N1 Cu1 O2 85.22(8)
O1 Cu1 O5 88.60(7)
N1 Cu1 O5 168.54(8)
O2 Cu1 O5 93.95(7)
O3 Cu2 N2 92.40(8)
O3 Cu2 O4 89.54(8)
N2 Cu2 O4 177.70(9)
O3 Cu2 O2 170.50(7)
N2 Cu2 O2 85.06(8)
O4 Cu2 O2 92.83(8)
C1 O1 Cu1 125.37(14)
C17 O2 Cu1 111.61(13)
C17 O2 Cu2 111.33(14)
Cu1 O2 Cu2 105.48(8)
C25 O3 Cu2 127.18(16)
C34 O4 Cu2 126.69(17)
C34 O5 Cu1 130.30(16)
C35 O6 C38 108.2(3)
C15 N1 C16 123.2(2)
C15 N1 Cu1 124.60(17)
C16 N1 Cu1 111.63(15)
C19 N2 C18 120.9(2)
C19 N2 Cu2 127.26(17)
C18 N2 Cu2 111.79(15)
O1 C1 C6 123.1(2)
O1 C1 C2 118.9(2)
C6 C1 C2 117.9(2)
C3 C2 C1 118.0(2)
C3 C2 C7 121.7(2)
C1 C2 C7 120.2(2)
C2 C3 C4 124.5(2)
C2 C3 H3A 117.7
C4 C3 H3A 117.7
C5 C4 C3 116.5(2)
C5 C4 C11 122.2(2)
C3 C4 C11 121.1(2)
C4 C5 C6 122.2(2)
C4 C5 H5A 118.9
C6 C5 H5A 118.9
C5 C6 C1 120.5(2)
C5 C6 C15 117.3(2)
C1 C6 C15 122.2(2)
C10 C7 C2 112.3(2)
C10 C7 C8 107.3(2)
C2 C7 C8 111.0(2)
C10 C7 C9 107.5(2)
C2 C7 C9 108.8(2)
C8 C7 C9 109.8(2)
C7 C8 H8A 109.5
C7 C8 H8B 109.5
H8A C8 H8B 109.5
C7 C8 H8C 109.5
H8A C8 H8C 109.5
H8B C8 H8C 109.5
C7 C9 H9A 109.5
C7 C9 H9B 109.5
H9A C9 H9B 109.5
C7 C9 H9C 109.5
H9A C9 H9C 109.5
H9B C9 H9C 109.5
C7 C10 H10A 109.5
C7 C10 H10B 109.5
H10A C10 H10B 109.5
C7 C10 H10C 109.5
H10A C10 H10C 109.5
H10B C10 H10C 109.5
C14 C11 C12 108.6(2)
C14 C11 C4 112.4(2)
C12 C11 C4 111.2(2)
C14 C11 C13 108.0(2)
C12 C11 C13 109.2(2)
C4 C11 C13 107.3(2)
C11 C12 H12A 109.5
C11 C12 H12B 109.5
H12A C12 H12B 109.5
C11 C12 H12C 109.5
H12A C12 H12C 109.5
H12B C12 H12C 109.5
C11 C13 H13A 109.5
C11 C13 H13B 109.5
H13A C13 H13B 109.5
C11 C13 H13C 109.5
H13A C13 H13C 109.5
H13B C13 H13C 109.5
C11 C14 H14A 109.5
C11 C14 H14B 109.5
H14A C14 H14B 109.5
C11 C14 H14C 109.5
H14A C14 H14C 109.5
H14B C14 H14C 109.5
N1 C15 C6 124.5(2)
N1 C15 H15A 117.8
C6 C15 H15A 117.8
N1 C16 C17 106.32(19)
N1 C16 H16A 110.5
C17 C16 H16A 110.5
N1 C16 H16B 110.5
C17 C16 H16B 110.5
H16A C16 H16B 108.7
O2 C17 C18 109.90(19)
O2 C17 C16 109.30(18)
C18 C17 C16 110.2(2)
O2 C17 H17A 109.1
C18 C17 H17A 109.1
C16 C17 H17A 109.1
N2 C18 C17 107.42(19)
N2 C18 H18A 110.2
C17 C18 H18A 110.2
N2 C18 H18B 110.2
C17 C18 H18B 110.2
H18A C18 H18B 108.5
N2 C19 C20 124.1(2)
N2 C19 H19A 117.9
C20 C19 H19A 117.9
C21 C20 C25 121.1(2)
C21 C20 C19 115.6(2)
C25 C20 C19 123.1(2)
C22 C21 C20 121.8(2)
C22 C21 H21A 119.1
C20 C21 H21A 119.1
C21 C22 C23 116.4(2)
C21 C22 C30 121.4(2)
C23 C22 C30 122.2(2)
C24 C23 C22 124.8(2)
C24 C23 H23A 117.6
C22 C23 H23A 117.6
C23 C24 C25 118.2(2)
C23 C24 C26 121.7(2)
C25 C24 C26 120.1(2)
O3 C25 C20 123.0(2)
O3 C25 C24 119.6(2)
C20 C25 C24 117.4(2)
C28 C26 C29 110.3(2)
C28 C26 C27 107.2(2)
C29 C26 C27 106.9(2)
C28 C26 C24 111.0(2)
C29 C26 C24 109.4(2)
C27 C26 C24 112.1(2)
C26 C27 H27A 109.5
C26 C27 H27B 109.5
H27A C27 H27B 109.5
C26 C27 H27C 109.5
H27A C27 H27C 109.5
H27B C27 H27C 109.5
C26 C28 H28A 109.5
C26 C28 H28B 109.5
H28A C28 H28B 109.5
C26 C28 H28C 109.5
H28A C28 H28C 109.5
H28B C28 H28C 109.5
C26 C29 H29A 109.5
C26 C29 H29B 109.5
H29A C29 H29B 109.5
C26 C29 H29C 109.5
H29A C29 H29C 109.5
H29B C29 H29C 109.5
C32' C30 C31 138.1(4)
C32' C30 C33 65.4(5)
C31 C30 C33 112.2(5)
C32' C30 C22 111.8(4)
C31 C30 C22 108.6(3)
C33 C30 C22 107.7(3)
C32' C30 C32 44.0(5)
C31 C30 C32 109.4(4)
C33 C30 C32 107.2(4)
C22 C30 C32 111.8(3)
C32' C30 C31' 108.0(5)
C31 C30 C31' 46.1(4)
C33 C30 C31' 141.9(4)
C22 C30 C31' 109.2(3)
C32 C30 C31' 66.8(4)
C32' C30 C33' 110.1(6)
C31 C30 C33' 61.7(5)
C33 C30 C33' 51.8(5)
C22 C30 C33' 113.3(3)
C32 C30 C33' 134.4(4)
C31' C30 C33' 103.9(5)
C30 C31 H31A 109.5
C30 C31 H31B 109.5
H31A C31 H31B 109.5
C30 C31 H31C 109.5
H31A C31 H31C 109.5
H31B C31 H31C 109.5
C30 C32 H32A 109.5
C30 C32 H32B 109.5
H32A C32 H32B 109.5
C30 C32 H32C 109.5
H32A C32 H32C 109.5
H32B C32 H32C 109.5
C30 C33 H33A 109.5
C30 C33 H33B 109.5
H33A C33 H33B 109.5
C30 C33 H33C 109.5
H33A C33 H33C 109.5
H33B C33 H33C 109.5
C30 C31' H31D 109.5
C30 C31' H31E 109.5
H31D C31' H31E 109.5
C30 C31' H31F 109.5
H31D C31' H31F 109.5
H31E C31' H31F 109.5
C30 C32' H32D 109.5
C30 C32' H32E 109.5
H32D C32' H32E 109.5
C30 C32' H32F 109.5
H32D C32' H32F 109.5
H32E C32' H32F 109.5
C30 C33' H33D 109.5
C30 C33' H33E 109.5
H33D C33' H33E 109.5
C30 C33' H33F 109.5
H33D C33' H33F 109.5
H33E C33' H33F 109.5
O5 C34 O4 127.9(2)
O5 C34 C35 117.0(2)
O4 C34 C35 115.1(2)
O6 C35 C36 105.3(3)
O6 C35 C34 113.2(2)
C36 C35 C34 110.4(3)
O6 C35 H35A 109.3
C36 C35 H35A 109.3
C34 C35 H35A 109.3
C35 C36 C37 104.1(3)
C35 C36 H36A 110.9
C37 C36 H36A 110.9
C35 C36 H36B 110.9
C37 C36 H36B 110.9
H36A C36 H36B 109.0
C36 C37 C38 103.1(3)
C36 C37 H37A 111.2
C38 C37 H37A 111.2
C36 C37 H37B 111.2
C38 C37 H37B 111.2
H37A C37 H37B 109.1
O6 C38 C37 107.7(3)
O6 C38 H38A 110.2
C37 C38 H38A 110.2
O6 C38 H38B 110.2
C37 C38 H38B 110.2
H38A C38 H38B 108.5
C39 N3 C40 122.4(5)
C39 N3 C41 121.4(4)
C40 N3 C41 116.3(5)
O7 C39 N3 121.5(4)
O7 C39 H39A 119.3
N3 C39 H39A 119.3
N3 C40 H40A 109.5
N3 C40 H40B 109.5
H40A C40 H40B 109.5
N3 C40 H40C 109.5
H40A C40 H40C 109.5
H40B C40 H40C 109.5
N3 C41 H41A 109.5
N3 C41 H41B 109.5
H41A C41 H41B 109.5
N3 C41 H41C 109.5
H41A C41 H41C 109.5
H41B C41 H41C 109.5
C39' N3' C41' 120.2(7)
C39' N3' C40' 122.6(9)
C41' N3' C40' 117.1(8)
N3' C39' H39B 120.8
N3' C40' H40D 109.5
N3' C40' H40E 109.5
H40D C40' H40E 109.5
N3' C40' H40F 109.5
H40D C40' H40F 109.5
H40E C40' H40F 109.5
N3' C41' H41D 109.5
N3' C41' H41E 109.5
H41D C41' H41E 109.5
N3' C41' H41F 109.5
H41D C41' H41F 109.5
H41E C41' H41F 109.5
C42 N4 C44 124.3(8)
C42 N4 C43 123.7(9)
C44 N4 C43 112.0(9)
O8 C42 N4 123.9(9)
O8 C42 H42A 118.1
N4 C42 H42A 118.1
N4 C43 H43A 109.5
N4 C43 H43B 109.5
H43A C43 H43B 109.5
N4 C43 H43C 109.5
H43A C43 H43C 109.5
H43B C43 H43C 109.5
N4 C44 H44 105.0
N4 C44 H44B 128.2
H44 C44 H44B 109.5
N4 C44 H44C 93.4
H44 C44 H44C 109.5
H44B C44 H44C 109.5
C42' O8' H44 52.9
C42' N4' C43' 119.3(5)
C42' N4' C44' 119.7(6)
C43' N4' C44' 120.8(6)
C42' N4' H44C 23.4
C43' N4' H44C 96.4
C44' N4' H44C 141.7
O8' C42' N4' 122.9(8)
O8' C42' H44 19.2
N4' C42' H44 142.0
O8' C42' H44B 84.0
N4' C42' H44B 90.4
H44 C42' H44B 83.8
O8' C42' H44C 166.7
N4' C42' H44C 51.7
H44 C42' H44C 163.8
H44B C42' H44C 107.3
O8' C42' H42B 118.6
N4' C42' H42B 118.6
H44 C42' H42B 99.4
H44B C42' H42B 95.9
H44C C42' H42B 68.3
N4' C43' H43D 109.5
N4' C43' H43E 109.5
H43D C43' H43E 109.5
N4' C43' H43F 109.5
H43D C43' H43F 109.5
H43E C43' H43F 109.5
N4' C44' H44D 109.5
N4' C44' H44E 109.5
H44D C44' H44E 109.5
N4' C44' H44F 109.5
H44D C44' H44F 109.5
H44E C44' H44F 109.5

loop_
_geom_bond_atom_site_label_1
_geom_bond_atom_site_label_2
_geom_bond_distance
Cu1 O1 1.8967(17)
Cu1 N1 1.929(2)
Cu1 O2 1.9408(17)
Cu1 O5 1.9585(18)
Cu2 O3 1.9072(18)
Cu2 N2 1.915(2)
Cu2 O4 1.9536(18)
Cu2 O2 1.9699(17)
O1 C1 1.314(3)
O2 C17 1.431(3)
O3 C25 1.309(3)
O4 C34 1.262(3)
O5 C34 1.248(3)
O6 C35 1.427(4)
O6 C38 1.435(4)
N1 C15 1.285(3)
N1 C16 1.461(3)
N2 C19 1.293(3)
N2 C18 1.462(3)
C1 C6 1.425(3)
C1 C2 1.432(3)
C2 C3 1.391(3)
C2 C7 1.533(3)
C3 C4 1.406(3)
C3 H3A 0.9300
C4 C5 1.379(3)
C4 C11 1.537(3)
C5 C6 1.407(3)
C5 H5A 0.9300
C6 C15 1.441(3)
C7 C10 1.532(3)
C7 C8 1.535(4)
C7 C9 1.537(4)
C8 H8A 0.9600
C8 H8B 0.9600
C8 H8C 0.9600
C9 H9A 0.9600
C9 H9B 0.9600
C9 H9C 0.9600
C10 H10A 0.9600
C10 H10B 0.9600
C10 H10C 0.9600
C11 C14 1.527(4)
C11 C12 1.534(4)
C11 C13 1.541(4)
C12 H12A 0.9600
C12 H12B 0.9600
C12 H12C 0.9600
C13 H13A 0.9600
C13 H13B 0.9600
C13 H13C 0.9600
C14 H14A 0.9600
C14 H14B 0.9600
C14 H14C 0.9600
C15 H15A 0.9300
C16 C17 1.533(3)
C16 H16A 0.9700
C16 H16B 0.9700
C17 C18 1.519(3)
C17 H17A 0.9800
C18 H18A 0.9700
C18 H18B 0.9700
C19 C20 1.442(3)
C19 H19A 0.9300
C20 C21 1.406(3)
C20 C25 1.420(3)
C21 C22 1.376(3)
C21 H21A 0.9300
C22 C23 1.403(4)
C22 C30 1.532(3)
C23 C24 1.384(4)
C23 H23A 0.9300
C24 C25 1.433(3)
C24 C26 1.540(4)
C26 C28 1.530(4)
C26 C29 1.532(4)
C26 C27 1.539(4)
C27 H27A 0.9600
C27 H27B 0.9600
C27 H27C 0.9600
C28 H28A 0.9600
C28 H28B 0.9600
C28 H28C 0.9600
C29 H29A 0.9600
C29 H29B 0.9600
C29 H29C 0.9600
C30 C32' 1.494(9)
C30 C31 1.508(7)
C30 C33 1.523(6)
C30 C32 1.538(6)
C30 C31' 1.560(8)
C30 C33' 1.593(9)
C31 H31A 0.9600
C31 H31B 0.9600
C31 H31C 0.9600
C32 H32A 0.9600
C32 H32B 0.9600
C32 H32C 0.9600
C33 H33A 0.9600
C33 H33B 0.9600
C33 H33C 0.9600
C31' H31D 0.9600
C31' H31E 0.9600
C31' H31F 0.9600
C32' H32D 0.9600
C32' H32E 0.9600
C32' H32F 0.9600
C33' H33D 0.9600
C33' H33E 0.9600
C33' H33F 0.9600
C34 C35 1.530(4)
C35 C36 1.482(5)
C35 H35A 0.9800
C36 C37 1.501(5)
C36 H36A 0.9700
C36 H36B 0.9700
C37 C38 1.512(6)
C37 H37A 0.9700
C37 H37B 0.9700
C38 H38A 0.9700
C38 H38B 0.9700
O7 C39 1.273(4)
N3 C39 1.327(6)
N3 C40 1.437(7)
N3 C41 1.453(6)
C39 H39A 0.9300
C40 H40A 0.9600
C40 H40B 0.9600
C40 H40C 0.9600
C41 H41A 0.9600
C41 H41B 0.9600
C41 H41C 0.9600
N3' C39' 1.328(10)
N3' C41' 1.450(9)
N3' C40' 1.459(12)
C39' H39B 0.9300
C40' H40D 0.9600
C40' H40E 0.9600
C40' H40F 0.9600
C41' H41D 0.9600
C41' H41E 0.9600
C41' H41F 0.9600
O8 C42 1.249(8)
N4 C42 1.334(10)
N4 C44 1.460(12)
N4 C43 1.461(12)
C42 H42A 0.9300
C43 H43A 0.9600
C43 H43B 0.9600
C43 H43C 0.9600
C44 H44 0.9600
C44 H44B 0.9600
C44 H44C 0.9600
O8' C42' 1.217(7)
O8' H44 0.4203
N4' C42' 1.369(9)
N4' C43' 1.442(7)
N4' C44' 1.444(9)
N4' H44C 1.1119
C42' H44 1.0201
C42' H44B 1.3056
C42' H44C 0.5619
C42' H42B 0.9300
C43' H43D 0.9600
C43' H43E 0.9600
C43' H43F 0.9600
C44' H44D 0.9600
C44' H44E 0.9600
C44' H44F 0.9600

loop_
_geom_torsion_atom_site_label_1
_geom_torsion_atom_site_label_2
_geom_torsion_atom_site_label_3
_geom_torsion_atom_site_label_4
_geom_torsion
N1 Cu1 O1 C1 -30.20(19)
O2 Cu1 O1 C1 -77.9(9)
O5 Cu1 O1 C1 161.26(19)
O1 Cu1 O2 C17 57.5(9)
N1 Cu1 O2 C17 9.64(15)
O5 Cu1 O2 C17 178.18(15)
O1 Cu1 O2 Cu2 179(16)
N1 Cu1 O2 Cu2 130.68(9)
O5 Cu1 O2 Cu2 -60.78(9)
O3 Cu2 O2 C17 -68.0(5)
N2 Cu2 O2 C17 6.86(14)
O4 Cu2 O2 C17 -172.22(14)
O3 Cu2 O2 Cu1 170.8(4)
N2 Cu2 O2 Cu1 -114.36(9)
O4 Cu2 O2 Cu1 66.56(9)
N2 Cu2 O3 C25 -19.1(2)
O4 Cu2 O3 C25 159.6(2)
O2 Cu2 O3 C25 55.1(5)
O3 Cu2 O4 C34 147.9(2)
N2 Cu2 O4 C34 -65(2)
O2 Cu2 O4 C34 -41.3(2)
O1 Cu1 O5 C34 -157.5(2)
N1 Cu1 O5 C34 112.2(4)
O2 Cu1 O5 C34 26.8(2)
O1 Cu1 N1 C15 28.3(2)
O2 Cu1 N1 C15 -155.4(2)
O5 Cu1 N1 C15 118.2(4)
O1 Cu1 N1 C16 -160.51(16)
O2 Cu1 N1 C16 15.78(15)
O5 Cu1 N1 C16 -70.5(4)
O3 Cu2 N2 C19 9.7(2)
O4 Cu2 N2 C19 -137.7(19)
O2 Cu2 N2 C19 -161.2(2)
O3 Cu2 N2 C18 -172.17(16)
O4 Cu2 N2 C18 40(2)
O2 Cu2 N2 C18 17.00(16)
Cu1 O1 C1 C6 18.2(3)
Cu1 O1 C1 C2 -163.86(16)
O1 C1 C2 C3 175.0(2)
C6 C1 C2 C3 -6.9(3)
O1 C1 C2 C7 -6.1(3)
C6 C1 C2 C7 171.9(2)
C1 C2 C3 C4 3.6(4)
C7 C2 C3 C4 -175.2(2)
C2 C3 C4 C5 1.4(4)
C2 C3 C4 C11 -174.5(2)
C3 C4 C5 C6 -2.9(4)
C11 C4 C5 C6 172.9(2)
C4 C5 C6 C1 -0.5(4)
C4 C5 C6 C15 176.4(2)
O1 C1 C6 C5 -176.5(2)
C2 C1 C6 C5 5.6(3)
O1 C1 C6 C15 6.7(4)
C2 C1 C6 C15 -171.2(2)
C3 C2 C7 C10 0.8(3)
C1 C2 C7 C10 -178.0(2)
C3 C2 C7 C8 -119.4(3)
C1 C2 C7 C8 61.9(3)
C3 C2 C7 C9 119.7(2)
C1 C2 C7 C9 -59.1(3)
C5 C4 C11 C14 153.3(3)
C3 C4 C11 C14 -31.1(3)
C5 C4 C11 C12 31.3(3)
C3 C4 C11 C12 -153.1(2)
C5 C4 C11 C13 -88.1(3)
C3 C4 C11 C13 87.5(3)
C16 N1 C15 C6 175.3(2)
Cu1 N1 C15 C6 -14.5(3)
C5 C6 C15 N1 174.6(2)
C1 C6 C15 N1 -8.5(4)
C15 N1 C16 C17 135.9(2)
Cu1 N1 C16 C17 -35.5(2)
Cu1 O2 C17 C18 89.44(18)
Cu2 O2 C17 C18 -28.1(2)
Cu1 O2 C17 C16 -31.6(2)
Cu2 O2 C17 C16 -149.15(15)
N1 C16 C17 O2 43.1(2)
N1 C16 C17 C18 -77.8(2)
C19 N2 C18 C17 142.7(2)
Cu2 N2 C18 C17 -35.6(2)
O2 C17 C18 N2 41.1(2)
C16 C17 C18 N2 161.57(18)
C18 N2 C19 C20 -177.0(2)
Cu2 N2 C19 C20 1.1(3)
N2 C19 C20 C21 166.9(2)
N2 C19 C20 C25 -8.1(4)
C25 C20 C21 C22 1.2(4)
C19 C20 C21 C22 -174.0(2)
C20 C21 C22 C23 -3.8(4)
C20 C21 C22 C30 174.3(2)
C21 C22 C23 C24 1.8(4)
C30 C22 C23 C24 -176.3(2)
C22 C23 C24 C25 2.7(4)
C22 C23 C24 C26 -179.5(2)
Cu2 O3 C25 C20 17.8(3)
Cu2 O3 C25 C24 -162.11(17)
C21 C20 C25 O3 -176.5(2)
C19 C20 C25 O3 -1.7(4)
C21 C20 C25 C24 3.4(3)
C19 C20 C25 C24 178.2(2)
C23 C24 C25 O3 174.7(2)
C26 C24 C25 O3 -3.1(3)
C23 C24 C25 C20 -5.2(3)
C26 C24 C25 C20 177.0(2)
C23 C24 C26 C28 -117.2(3)
C25 C24 C26 C28 60.6(3)
C23 C24 C26 C29 121.0(3)
C25 C24 C26 C29 -61.3(3)
C23 C24 C26 C27 2.6(3)
C25 C24 C26 C27 -179.7(2)
C21 C22 C30 C32' 123.3(5)
C23 C22 C30 C32' -58.7(6)
C21 C22 C30 C31 -68.3(4)
C23 C22 C30 C31 109.7(4)
C21 C22 C30 C33 53.4(5)
C23 C22 C30 C33 -128.6(4)
C21 C22 C30 C32 170.9(4)
C23 C22 C30 C32 -11.1(4)
C21 C22 C30 C31' -117.2(5)
C23 C22 C30 C31' 60.8(5)
C21 C22 C30 C33' -1.8(6)
C23 C22 C30 C33' 176.2(5)
Cu1 O5 C34 O4 3.8(4)
Cu1 O5 C34 C35 -177.3(2)
Cu2 O4 C34 O5 5.5(4)
Cu2 O4 C34 C35 -173.4(2)
C38 O6 C35 C36 27.2(4)
C38 O6 C35 C34 -93.5(3)
O5 C34 C35 O6 18.2(4)
O4 C34 C35 O6 -162.8(3)
O5 C34 C35 C36 -99.5(3)
O4 C34 C35 C36 79.5(3)
O6 C35 C36 C37 -35.0(4)
C34 C35 C36 C37 87.5(3)
C35 C36 C37 C38 28.8(4)
C35 O6 C38 C37 -8.6(4)
C36 C37 C38 O6 -13.0(4)
C40 N3 C39 O7 179.8(5)
C41 N3 C39 O7 0.1(8)
C44 N4 C42 O8 -3.6(16)
C43 N4 C42 O8 178.3(13)
C43' N4' C42' O8' -176.7(8)
C44' N4' C42' O8' -1.6(13)
